data_2017452
loop_
_publ_author_name
'Wang, Xiu-Yan'
'Wang, Ming'
'Ma, Xiao-Yuan'

_publ_section_title
;Bis(\m-benzene-1,2-dicarboxylato)bis{aqua[2-(2-chloro-6-fluorophenyl)-1<i>H</i>-imidazo[4,5-<i>f</i>][1,10]phenanthroline]cadmium(II)}
 and its zinc(II) analogue
;
_journal_coeditor_code SK3340
_journal_issue 12
_journal_name_full 'Acta Crystallographica Section C'
_journal_page_first m459
_journal_page_last m462
_journal_paper_doi 10.1107/S0108270109044886
_journal_volume 65
_journal_year 2009
_chemical_formula_iupac '[Cd2 (C8 H4 O4)2 (C19 H10 Cl F N4)2 (H2 O)2]'
_chemical_formula_moiety 'C54 H32 Cd2 Cl2 F2 N8 O10'
_chemical_formula_sum 'C54 H32 Cd2 Cl2 F2 N8 O10'
_chemical_formula_weight 1286.58
_chemical_name_systematic
;
Bis(\m-benzene-1,2-dicarboxylato)bis{aqua[2-(2-chloro-6-fluorophenyl)-
1<i>H</i>-imidazo[4,5-<i>f</i>][1,10]phenanthroline]cadmium(II)}
;
_space_group_IT_number 14
_symmetry_cell_setting monoclinic
_symmetry_space_group_name_Hall '-P 2ybc'
_symmetry_space_group_name_H-M 'P 1 21/c 1'
_atom_sites_solution_hydrogens geom
_atom_sites_solution_primary direct
_atom_sites_solution_secondary difmap
_audit_creation_method SHELXL-97
_cell_angle_alpha 90.00
_cell_angle_beta 105.4790(10)
_cell_angle_gamma 90.00
_cell_formula_units_Z 2
_cell_length_a 8.7749(7)
_cell_length_b 21.8204(17)
_cell_length_c 13.5740(11)
_cell_measurement_reflns_used 4944
_cell_measurement_temperature 293(2)
_cell_measurement_theta_max 26.09
_cell_measurement_theta_min 3.01
_cell_volume 2504.8(3)
_computing_cell_refinement 'SAINT (Bruker, 1999)'
_computing_data_collection 'SMART (Bruker, 1997)'
_computing_data_reduction 'SAINT (Bruker, 1999)'
_computing_molecular_graphics 'SHELXTL-PLUS (Sheldrick, 2008)'
_computing_publication_material 'SHELXL97 (Sheldrick, 2008)'
_computing_structure_refinement 'SHELXL97 (Sheldrick, 2008)'
_computing_structure_solution 'SHELXS97 (Sheldrick, 2008)'
_diffrn_ambient_temperature 293(2)
_diffrn_measured_fraction_theta_full 1.000
_diffrn_measured_fraction_theta_max 0.997
_diffrn_measurement_device_type 'Bruker APEX diffractometer'
_diffrn_measurement_method '\f and \w scans'
_diffrn_radiation_monochromator graphite
_diffrn_radiation_source 'fine-focus sealed tube'
_diffrn_radiation_type MoK\a
_diffrn_radiation_wavelength 0.71073
_diffrn_reflns_av_R_equivalents 0.0300
_diffrn_reflns_av_sigmaI/netI 0.0373
_diffrn_reflns_limit_h_max 9
_diffrn_reflns_limit_h_min -10
_diffrn_reflns_limit_k_max 13
_diffrn_reflns_limit_k_min -26
_diffrn_reflns_limit_l_max 16
_diffrn_reflns_limit_l_min -16
_diffrn_reflns_number 13862
_diffrn_reflns_theta_full 25.00
_diffrn_reflns_theta_max 26.09
_diffrn_reflns_theta_min 1.82
_diffrn_standards_decay_% 0
_diffrn_standards_interval_count 0
_diffrn_standards_interval_time 0
_diffrn_standards_number 0
_exptl_absorpt_coefficient_mu 1.033
_exptl_absorpt_correction_T_max 0.811
_exptl_absorpt_correction_T_min 0.752
_exptl_absorpt_correction_type multi-scan
_exptl_absorpt_process_details '(SADABS; Sheldrick, 1996)'
_exptl_crystal_colour 'pale yellow'
_exptl_crystal_density_diffrn 1.706
_exptl_crystal_density_method 'not measured'
_exptl_crystal_description block
_exptl_crystal_F_000 1280
_exptl_crystal_size_max 0.27
_exptl_crystal_size_mid 0.22
_exptl_crystal_size_min 0.20
_refine_diff_density_max 0.680
_refine_diff_density_min -0.231
_refine_ls_extinction_method none
_refine_ls_goodness_of_fit_ref 1.004
_refine_ls_hydrogen_treatment mixed
_refine_ls_matrix_type full
_refine_ls_number_parameters 360
_refine_ls_number_reflns 4944
_refine_ls_number_restraints 0
_refine_ls_restrained_S_all 1.004
_refine_ls_R_factor_all 0.0559
_refine_ls_R_factor_gt 0.0366
_refine_ls_shift/su_max 0.002
_refine_ls_shift/su_mean 0.000
_refine_ls_structure_factor_coef Fsqd
_refine_ls_weighting_details 'calc w=1/[\s^2^(Fo^2^)+(0.0449P)^2^] where P=(Fo^2^+2Fc^2^)/3'
_refine_ls_weighting_scheme calc
_refine_ls_wR_factor_gt 0.0791
_refine_ls_wR_factor_ref 0.0866
_reflns_number_gt 3703
_reflns_number_total 4944
_reflns_threshold_expression I>2\s(I)
_cod_data_source_file sk3340.cif
_cod_data_source_block I
_cod_depositor_comments
;
The following automatic conversions were performed:
'_symmetry_cell_setting' value 'Monoclinic' changed to 'monoclinic'
according to '/home/saulius/struct/CIF-dictionaries/cif_core.dic'
dictionary named 'cif_core.dic' version 2.4.1 from 2010-06-29.

Automatic conversion script
Id: cif_fix_enum 1527 2010-12-29 10:47:43Z saulius 

The following automatic conversions were performed:

'_symmetry_cell_setting' value 'Monoclinic' changed to 'monoclinic'
according to /home/saulius/struct/CIF-dictionaries/cif_core.dic
dictionary named 'cif_core.dic' version 2.4.1 from 2010-06-29.

Automatic conversion script
Id: cif_fix_values 1715 2011-07-08 13:25:40Z adriana 
;
_cod_original_sg_symbol_H-M 'P 21/c'
_cod_database_code 2017452
_cod_database_fobs_code 2017452

loop_
_symmetry_equiv_pos_as_xyz
'x, y, z'
'-x, y+1/2, -z+1/2'
'-x, -y, -z'
'x, -y-1/2, z-1/2'

loop_
_atom_site_type_symbol
_atom_site_label
_atom_site_fract_x
_atom_site_fract_y
_atom_site_fract_z
_atom_site_U_iso_or_equiv
_atom_site_adp_type
_atom_site_calc_flag
_atom_site_refinement_flags
_atom_site_occupancy
_atom_site_disorder_assembly
_atom_site_disorder_group
Cd Cd1 0.05231(3) 0.536875(11) 0.838220(17) 0.04551(10) Uani d . 1 . .
Cl Cl1 0.22157(18) 0.75974(6) 0.28686(11) 0.1058(4) Uani d . 1 . .
F F1 0.4811(3) 0.55394(12) 0.28468(16) 0.0749(6) Uani d . 1 . .
O O1 0.0677(3) 0.43045(11) 0.78672(17) 0.0579(6) Uani d . 1 . .
O O2 0.1946(3) 0.45148(10) 0.94517(16) 0.0471(6) Uani d . 1 . .
O O3 0.0908(3) 0.36647(12) 1.15033(18) 0.0638(7) Uani d . 1 . .
O O4 -0.0772(2) 0.40561(10) 1.01510(16) 0.0469(5) Uani d . 1 . .
N N1 0.2616(3) 0.57190(12) 0.78268(19) 0.0449(6) Uani d . 1 . .
N N2 -0.0382(3) 0.55262(12) 0.66322(18) 0.0409(6) Uani d . 1 . .
N N3 0.4065(3) 0.63396(13) 0.4709(2) 0.0494(7) Uani d . 1 . .
N N4 0.1622(3) 0.61584(12) 0.37257(18) 0.0444(6) Uani d . 1 . .
H H4A 0.0847 0.6128 0.3185 0.053 Uiso calc R 1 . .
C C1 0.4060(4) 0.58299(17) 0.8430(3) 0.0541(9) Uani d . 1 . .
H H1 0.4260 0.5746 0.9125 0.065 Uiso calc R 1 . .
C C2 0.5272(4) 0.60640(18) 0.8068(3) 0.0583(10) Uani d . 1 . .
H H2 0.6256 0.6145 0.8514 0.070 Uiso calc R 1 . .
C C3 0.5003(4) 0.61753(16) 0.7044(3) 0.0515(9) Uani d . 1 . .
H H3 0.5809 0.6328 0.6787 0.062 Uiso calc R 1 . .
C C4 0.3507(4) 0.60583(14) 0.6384(2) 0.0410(7) Uani d . 1 . .
C C5 0.2316(3) 0.58386(14) 0.6811(2) 0.0386(7) Uani d . 1 . .
C C6 0.0706(3) 0.57247(13) 0.6170(2) 0.0362(7) Uani d . 1 . .
C C7 -0.1853(4) 0.54281(15) 0.6066(3) 0.0462(8) Uani d . 1 . .
H H7 -0.2604 0.5296 0.6390 0.055 Uiso calc R 1 . .
C C8 -0.2319(4) 0.55146(14) 0.5015(3) 0.0455(8) Uani d . 1 . .
H H8 -0.3358 0.5440 0.4646 0.055 Uiso calc R 1 . .
C C9 -0.1232(4) 0.57109(14) 0.4531(2) 0.0411(7) Uani d . 1 . .
H H9 -0.1519 0.5768 0.3826 0.049 Uiso calc R 1 . .
C C10 0.0330(3) 0.58256(13) 0.5108(2) 0.0374(7) Uani d . 1 . .
C C11 0.1586(4) 0.60370(14) 0.4710(2) 0.0395(7) Uani d . 1 . .
C C12 0.3098(4) 0.61496(14) 0.5303(2) 0.0422(7) Uani d . 1 . .
C C13 0.3129(4) 0.63359(16) 0.3774(3) 0.0489(8) Uani d . 1 . .
C C14 0.3567(4) 0.64955(18) 0.2819(2) 0.0534(9) Uani d . 1 . .
C C15 0.4372(4) 0.6086(2) 0.2367(3) 0.0615(10) Uani d . 1 . .
C C16 0.4712(5) 0.6194(3) 0.1456(3) 0.0756(13) Uani d . 1 . .
H H16 0.5240 0.5903 0.1170 0.091 Uiso calc R 1 . .
C C17 0.4259(6) 0.6739(3) 0.0979(3) 0.0886(16) Uani d . 1 . .
H H17 0.4482 0.6820 0.0359 0.106 Uiso calc R 1 . .
C C18 0.3483(6) 0.7171(2) 0.1393(3) 0.0859(14) Uani d . 1 . .
H H18 0.3186 0.7543 0.1063 0.103 Uiso calc R 1 . .
C C19 0.3146(5) 0.70429(19) 0.2316(3) 0.0704(11) Uani d . 1 . .
C C20 0.1310(4) 0.34688(15) 0.9006(3) 0.0463(8) Uani d . 1 . .
C C21 0.0940(4) 0.32589(15) 0.9883(3) 0.0492(8) Uani d . 1 . .
C C22 0.1092(5) 0.26420(18) 1.0118(4) 0.0830(13) Uani d . 1 . .
H H22 0.0876 0.2496 1.0711 0.100 Uiso calc R 1 . .
C C23 0.1575(7) 0.2237(2) 0.9458(5) 0.1067(18) Uani d . 1 . .
H H23 0.1699 0.1823 0.9623 0.128 Uiso calc R 1 . .
C C24 0.1867(6) 0.2444(2) 0.8572(4) 0.0938(15) Uani d . 1 . .
H H24 0.2149 0.2171 0.8126 0.113 Uiso calc R 1 . .
C C25 0.1741(4) 0.30587(18) 0.8350(3) 0.0665(11) Uani d . 1 . .
H H25 0.1946 0.3201 0.7753 0.080 Uiso calc R 1 . .
C C26 0.0323(4) 0.36825(15) 1.0563(3) 0.0461(8) Uani d . 1 . .
C C27 0.1302(4) 0.41361(15) 0.8765(3) 0.0440(8) Uani d . 1 . .
O O1W -0.1747(3) 0.49527(16) 0.8697(2) 0.0513(6) Uani d . 1 . .
H HW11 -0.203(5) 0.5159(18) 0.907(3) 0.061(15) Uiso d . 1 . .
H HW12 -0.150(5) 0.461(2) 0.897(4) 0.089(18) Uiso d . 1 . .

loop_
_atom_site_aniso_label
_atom_site_aniso_U_11
_atom_site_aniso_U_22
_atom_site_aniso_U_33
_atom_site_aniso_U_12
_atom_site_aniso_U_13
_atom_site_aniso_U_23
C2 0.049(2) 0.069(3) 0.052(2) -0.0024(18) 0.0033(17) -0.0037(19)
C3 0.0451(19) 0.057(2) 0.054(2) -0.0067(16) 0.0160(16) -0.0058(17)
C4 0.0425(18) 0.0393(19) 0.0423(18) -0.0026(14) 0.0132(14) -0.0031(14)
C5 0.0443(18) 0.0345(17) 0.0372(17) -0.0008(14) 0.0111(14) -0.0025(14)
C6 0.0434(17) 0.0299(17) 0.0379(17) -0.0031(13) 0.0154(14) -0.0023(13)
C11 0.0470(18) 0.0344(18) 0.0392(18) -0.0019(14) 0.0154(14) 0.0008(14)
C12 0.0474(19) 0.0396(18) 0.0435(19) -0.0079(15) 0.0187(15) -0.0042(15)
C7 0.048(2) 0.045(2) 0.051(2) -0.0044(16) 0.0214(16) 0.0004(16)
C8 0.0410(18) 0.043(2) 0.050(2) -0.0065(14) 0.0076(15) -0.0038(15)
C9 0.0462(19) 0.0404(19) 0.0351(17) 0.0007(15) 0.0082(14) -0.0004(14)
C10 0.0424(17) 0.0307(17) 0.0397(17) -0.0034(13) 0.0119(14) -0.0037(13)
C13 0.057(2) 0.048(2) 0.047(2) -0.0109(17) 0.0242(17) -0.0024(16)
C14 0.053(2) 0.065(3) 0.044(2) -0.0216(19) 0.0153(16) 0.0016(18)
C19 0.086(3) 0.062(3) 0.070(3) -0.020(2) 0.032(2) 0.001(2)
C15 0.054(2) 0.088(3) 0.042(2) -0.018(2) 0.0122(17) -0.006(2)
C1 0.058(2) 0.062(2) 0.0386(19) 0.0007(18) 0.0064(17) 0.0004(17)
C16 0.073(3) 0.106(4) 0.055(3) -0.030(3) 0.028(2) -0.018(2)
C17 0.104(4) 0.118(5) 0.054(3) -0.052(3) 0.039(3) -0.007(3)
C18 0.108(4) 0.082(3) 0.069(3) -0.040(3) 0.026(3) 0.017(3)
C20 0.0494(19) 0.0345(19) 0.058(2) -0.0026(15) 0.0202(17) -0.0086(16)
C21 0.056(2) 0.0334(19) 0.060(2) 0.0004(15) 0.0200(17) 0.0013(16)
C22 0.111(4) 0.042(2) 0.115(4) 0.006(2) 0.062(3) 0.012(2)
C25 0.079(3) 0.049(2) 0.081(3) -0.001(2) 0.038(2) -0.014(2)
C24 0.112(4) 0.051(3) 0.136(5) 0.004(3) 0.065(3) -0.020(3)
C23 0.155(5) 0.031(2) 0.157(5) 0.010(3) 0.080(4) 0.006(3)
C26 0.049(2) 0.0360(19) 0.056(2) -0.0081(16) 0.0183(17) 0.0071(16)
C27 0.0479(19) 0.046(2) 0.044(2) 0.0001(16) 0.0230(16) -0.0021(16)
N2 0.0444(16) 0.0427(16) 0.0388(15) -0.0055(12) 0.0168(12) 0.0004(12)
N1 0.0516(16) 0.0462(17) 0.0364(15) -0.0020(13) 0.0106(13) 0.0002(12)
N4 0.0498(16) 0.0492(17) 0.0350(14) -0.0090(13) 0.0123(12) 0.0007(12)
N3 0.0513(16) 0.0559(19) 0.0449(17) -0.0106(14) 0.0198(14) -0.0020(14)
O1 0.0735(16) 0.0573(16) 0.0398(14) -0.0098(13) 0.0094(12) -0.0030(12)
O2 0.0607(14) 0.0384(13) 0.0435(13) -0.0078(11) 0.0164(11) -0.0063(10)
O1W 0.0518(15) 0.0541(19) 0.0469(15) -0.0047(13) 0.0111(12) 0.0008(15)
O3 0.0774(17) 0.0657(18) 0.0480(15) 0.0130(14) 0.0161(13) 0.0120(13)
O4 0.0511(13) 0.0425(14) 0.0487(13) 0.0001(11) 0.0158(11) -0.0003(11)
F1 0.0791(15) 0.0877(18) 0.0554(14) 0.0106(13) 0.0133(12) -0.0041(12)
Cl1 0.1427(12) 0.0643(8) 0.1257(11) -0.0001(7) 0.0626(9) 0.0153(7)
Cd1 0.05699(17) 0.04495(16) 0.03805(15) -0.00386(12) 0.01872(11) 0.00243(11)

loop_
_atom_type_symbol
_atom_type_description
_atom_type_scat_dispersion_real
_atom_type_scat_dispersion_imag
_atom_type_scat_source
C C 0.0033 0.0016 'International Tables Vol C Tables 4.2.6.8 and 6.1.1.4'
H H 0.0000 0.0000 'International Tables Vol C Tables 4.2.6.8 and 6.1.1.4'
N N 0.0061 0.0033 'International Tables Vol C Tables 4.2.6.8 and 6.1.1.4'
O O 0.0106 0.0060 'International Tables Vol C Tables 4.2.6.8 and 6.1.1.4'
F F 0.0171 0.0103 'International Tables Vol C Tables 4.2.6.8 and 6.1.1.4'
Cl Cl 0.1484 0.1585 'International Tables Vol C Tables 4.2.6.8 and 6.1.1.4'
Cd Cd -0.8075 1.2024 'International Tables Vol C Tables 4.2.6.8 and 6.1.1.4'

loop_
_geom_angle_atom_site_label_1
_geom_angle_atom_site_label_2
_geom_angle_atom_site_label_3
_geom_angle_site_symmetry_1
_geom_angle_site_symmetry_3
_geom_angle
_geom_angle_publ_flag
C3 C2 C1 . . 119.1(3) ?
C3 C2 H2 . . 120.5 ?
C1 C2 H2 . . 120.5 ?
C2 C3 C4 . . 119.7(3) ?
C2 C3 H3 . . 120.2 ?
C4 C3 H3 . . 120.2 ?
C3 C4 C5 . . 118.1(3) ?
C3 C4 C12 . . 124.5(3) ?
C5 C4 C12 . . 117.4(3) ?
N1 C5 C4 . . 121.2(3) ?
N1 C5 C6 . . 117.7(3) ?
C4 C5 C6 . . 121.1(3) ?
N2 C6 C10 . . 121.7(3) ?
N2 C6 C5 . . 117.9(3) ?
C10 C6 C5 . . 120.4(3) ?
N4 C11 C12 . . 105.4(3) ?
N4 C11 C10 . . 130.7(3) ?
C12 C11 C10 . . 123.9(3) ?
C11 C12 N3 . . 111.0(3) ?
C11 C12 C4 . . 120.9(3) ?
N3 C12 C4 . . 128.1(3) ?
N2 C7 C8 . . 123.0(3) ?
N2 C7 H7 . . 118.5 ?
C8 C7 H7 . . 118.5 ?
C9 C8 C7 . . 119.1(3) ?
C9 C8 H8 . . 120.4 ?
C7 C8 H8 . . 120.4 ?
C8 C9 C10 . . 119.3(3) ?
C8 C9 H9 . . 120.3 ?
C10 C9 H9 . . 120.3 ?
C6 C10 C9 . . 118.0(3) ?
C6 C10 C11 . . 116.4(3) ?
C9 C10 C11 . . 125.6(3) ?
N3 C13 N4 . . 113.4(3) ?
N3 C13 C14 . . 126.8(3) ?
N4 C13 C14 . . 119.8(3) ?
C19 C14 C15 . . 116.3(3) ?
C19 C14 C13 . . 122.5(4) ?
C15 C14 C13 . . 121.1(3) ?
C14 C19 C18 . . 121.9(4) ?
C14 C19 Cl1 . . 119.0(3) ?
C18 C19 Cl1 . . 119.1(4) ?
F1 C15 C16 . . 118.7(4) ?
F1 C15 C14 . . 117.8(3) ?
C16 C15 C14 . . 123.4(4) ?
N1 C1 C2 . . 122.9(3) ?
N1 C1 H1 . . 118.6 ?
C2 C1 H1 . . 118.6 ?
C17 C16 C15 . . 118.3(5) ?
C17 C16 H16 . . 120.8 ?
C15 C16 H16 . . 120.8 ?
C16 C17 C18 . . 121.4(4) ?
C16 C17 H17 . . 119.3 ?
C18 C17 H17 . . 119.3 ?
C17 C18 C19 . . 118.7(4) ?
C17 C18 H18 . . 120.6 ?
C19 C18 H18 . . 120.6 ?
C25 C20 C21 . . 120.2(3) ?
C25 C20 C27 . . 118.4(3) ?
C21 C20 C27 . . 121.3(3) ?
C22 C21 C20 . . 119.2(3) ?
C22 C21 C26 . . 119.0(3) ?
C20 C21 C26 . . 121.8(3) ?
C21 C22 C23 . . 119.5(4) ?
C21 C22 H22 . . 120.2 ?
C23 C22 H22 . . 120.2 ?
C24 C25 C20 . . 120.7(4) ?
C24 C25 H25 . . 119.7 ?
C20 C25 H25 . . 119.7 ?
C23 C24 C25 . . 119.4(4) ?
C23 C24 H24 . . 120.3 ?
C25 C24 H24 . . 120.3 ?
C24 C23 C22 . . 120.8(4) ?
C24 C23 H23 . . 119.6 ?
C22 C23 H23 . . 119.6 ?
O3 C26 O4 . . 121.9(3) ?
O3 C26 C21 . . 119.5(3) ?
O4 C26 C21 . . 118.5(3) ?
O3 C26 Cd1 . 3_567 65.22(18) ?
O4 C26 Cd1 . 3_567 57.63(16) ?
C21 C26 Cd1 . 3_567 168.5(2) ?
O1 C27 O2 . . 121.4(3) ?
O1 C27 C20 . . 118.4(3) ?
O2 C27 C20 . . 120.2(3) ?
C7 N2 C6 . . 118.8(3) ?
C7 N2 Cd1 . . 125.5(2) ?
C6 N2 Cd1 . . 115.66(19) ?
C1 N1 C5 . . 118.9(3) ?
C1 N1 Cd1 . . 124.8(2) ?
C5 N1 Cd1 . . 116.2(2) ?
C13 N4 C11 . . 106.4(3) ?
C13 N4 H4A . . 126.8 ?
C11 N4 H4A . . 126.8 ?
C13 N3 C12 . . 103.8(3) ?
C27 O1 Cd1 . . 92.51(19) ?
C27 O2 Cd1 . . 90.22(19) ?
Cd1 O1W HW11 . . 110(3) ?
Cd1 O1W HW12 . . 107(3) ?
HW11 O1W HW12 . . 109(4) ?
C26 O3 Cd1 . 3_567 87.7(2) ?
C26 O4 Cd1 . 3_567 94.7(2) ?
N1 Cd1 O4 . 3_567 101.66(8) y
N1 Cd1 N2 . . 72.53(9) y
O4 Cd1 N2 3_567 . 136.75(8) y
N1 Cd1 O1W . . 171.31(9) y
O4 Cd1 O1W 3_567 . 86.69(9) y
N2 Cd1 O1W . . 99.77(9) y
N1 Cd1 O1 . . 96.46(9) y
O4 Cd1 O1 3_567 . 139.74(8) y
N2 Cd1 O1 . . 82.97(8) y
O1W Cd1 O1 . . 78.30(11) y
N1 Cd1 O3 . 3_567 101.57(9) y
O4 Cd1 O3 3_567 3_567 54.42(8) y
N2 Cd1 O3 . 3_567 84.12(8) y
O1W Cd1 O3 . 3_567 81.25(11) y
O1 Cd1 O3 . 3_567 153.51(9) y
N1 Cd1 O2 . . 96.92(9) y
O4 Cd1 O2 3_567 . 89.23(7) y
N2 Cd1 O2 . . 133.69(8) y
O1W Cd1 O2 . . 85.48(9) y
O1 Cd1 O2 . . 52.82(7) y
O3 Cd1 O2 3_567 . 141.72(7) y

loop_
_geom_bond_atom_site_label_1
_geom_bond_atom_site_label_2
_geom_bond_site_symmetry_2
_geom_bond_distance
_geom_bond_publ_flag
C2 C3 . 1.368(5) ?
C2 C1 . 1.383(5) ?
C2 H2 . 0.9300 ?
C3 C4 . 1.401(4) ?
C3 H3 . 0.9300 ?
C4 C5 . 1.407(4) ?
C4 C12 . 1.429(4) ?
C5 N1 . 1.359(4) ?
C5 C6 . 1.469(4) ?
C6 N2 . 1.347(4) ?
C6 C10 . 1.407(4) ?
C11 N4 . 1.371(4) ?
C11 C12 . 1.378(4) ?
C11 C10 . 1.427(4) ?
C12 N3 . 1.381(4) ?
C7 N2 . 1.332(4) ?
C7 C8 . 1.388(5) ?
C7 H7 . 0.9300 ?
C8 C9 . 1.364(4) ?
C8 H8 . 0.9300 ?
C9 C10 . 1.408(4) ?
C9 H9 . 0.9300 ?
C13 N3 . 1.314(4) ?
C13 N4 . 1.362(4) ?
C13 C14 . 1.489(4) ?
C14 C19 . 1.376(5) ?
C14 C15 . 1.381(5) ?
C19 C18 . 1.390(5) ?
C19 Cl1 . 1.738(4) ?
C15 F1 . 1.364(5) ?
C15 C16 . 1.368(5) ?
C1 N1 . 1.334(4) ?
C1 H1 . 0.9300 ?
C16 C17 . 1.362(6) ?
C16 H16 . 0.9300 ?
C17 C18 . 1.368(7) ?
C17 H17 . 0.9300 ?
C18 H18 . 0.9300 ?
C20 C25 . 1.384(5) ?
C20 C21 . 1.392(4) ?
C20 C27 . 1.492(4) ?
C21 C22 . 1.382(5) ?
C21 C26 . 1.505(5) ?
C22 C23 . 1.402(6) ?
C22 H22 . 0.9300 ?
C25 C24 . 1.372(6) ?
C25 H25 . 0.9300 ?
C24 C23 . 1.372(7) ?
C24 H24 . 0.9300 ?
C23 H23 . 0.9300 ?
C26 O3 . 1.243(4) ?
C26 O4 . 1.270(4) ?
C27 O1 . 1.251(4) ?
C27 O2 . 1.261(4) ?
N4 H4A . 0.8600 ?
O1W HW11 . 0.77(4) ?
O1W HW12 . 0.83(4) ?
Cd1 N1 . 2.295(3) y
Cd1 N2 . 2.320(2) y
Cd1 O1 . 2.439(2) y
Cd1 O2 . 2.484(2) y
Cd1 O1W . 2.330(3) y
Cd1 O4 3_567 2.314(2) y
Cd1 O3 3_567 2.481(2) y

loop_
_geom_hbond_atom_site_label_D
_geom_hbond_atom_site_label_H
_geom_hbond_atom_site_label_A
_geom_hbond_site_symmetry_A
_geom_hbond_distance_DH
_geom_hbond_distance_HA
_geom_hbond_distance_DA
_geom_hbond_angle_DHA
N4 H4A O1 3_566 0.86 1.92 2.727(3) 155
O1W HW11 O2 3_567 0.77(4) 2.11(4) 2.815(4) 153(4)
O1W HW12 O4 . 0.83(4) 1.98(5) 2.748(4) 154(4)
